data_2003765
loop_
_publ_author_name
'Chen, C.-F.'
'Xu, J.-H.'
'Zhu, Y.'
'Liu, Y.-C.'

_publ_section_title
;
 (+-)-3,4-Bis(4-methylphenyl)-1,6-diphenyl-1,6-hexanedione
;
_journal_issue 8
_journal_name_full 'Acta Crystallographica Section C'
_journal_page_first 1712
_journal_page_last 1714
_journal_paper_doi 10.1107/S0108270195000850
_journal_volume 51
_journal_year 1995
_chemical_compound_source Recrystallized
_chemical_formula_sum 'C32 H30 O2'
_chemical_formula_weight 446.6
_space_group_IT_number 2
_symmetry_cell_setting triclinic
_symmetry_space_group_name_Hall '-P 1'
_symmetry_space_group_name_H-M 'P -1'
_atom_type_scat_source IntTabIV
_cell_angle_alpha 114.5(2)
_cell_angle_beta 101.8(1)
_cell_angle_gamma 93.3(2)
_cell_formula_units_Z 2
_cell_length_a 11.011(2)
_cell_length_b 11.395(2)
_cell_length_c 11.491(2)
_cell_measurement_reflns_used 25
_cell_measurement_temperature 296
_cell_measurement_theta_max 32
_cell_measurement_theta_min 18
_cell_volume 1268(2)
_diffrn_measurement_device 'Enraf-Nonius CAD-4'
_diffrn_measurement_method \w-2\q
_diffrn_radiation_type CuK\a
_diffrn_radiation_wavelength 1.5418
_diffrn_reflns_av_R_equivalents 0.019
_diffrn_reflns_limit_h_max 12
_diffrn_reflns_limit_h_min 0
_diffrn_reflns_limit_k_max 12
_diffrn_reflns_limit_k_min -12
_diffrn_reflns_limit_l_max 12
_diffrn_reflns_limit_l_min -12
_diffrn_reflns_number 3826
_diffrn_reflns_theta_max 58
_diffrn_standards_decay_% 1.1
_diffrn_standards_interval_time 90
_diffrn_standards_number 3
_exptl_absorpt_coefficient_mu 0.52
_exptl_absorpt_correction_T_max 1.00
_exptl_absorpt_correction_T_min 0.92
_exptl_absorpt_correction_type 'empirical, based on \y scans'
_exptl_crystal_colour 'Pale yellow'
_exptl_crystal_density_diffrn 1.17
_exptl_crystal_description prismatic
_exptl_crystal_size_max 0.25
_exptl_crystal_size_mid 0.20
_exptl_crystal_size_min 0.20
_refine_diff_density_max 0.23
_refine_diff_density_min -0.12
_refine_ls_goodness_of_fit_obs 0.854
_refine_ls_hydrogen_treatment 'fixed B~iso~'
_refine_ls_number_parameters 307
_refine_ls_number_reflns 3238
_refine_ls_R_factor_obs 0.069
_refine_ls_shift/esd_max 0.12
_refine_ls_structure_factor_coef F
_refine_ls_weighting_scheme unit
_refine_ls_wR_factor_obs 0.068
_reflns_number_observed 3238
_reflns_number_total 3215
_reflns_observed_criterion I>=3\s(I)
_cod_data_source_file cr1131.cif
_cod_data_source_block cr1131a
_cod_original_cell_volume 1267.7
_cod_database_code 2003765

loop_
_symmetry_equiv_pos_as_xyz
x,y,z
-x,-y,-z

loop_
_atom_site_label
_atom_site_fract_x
_atom_site_fract_y
_atom_site_fract_z
_atom_site_B_iso_or_equiv
O1 .6968(2) .3109(3) .3086(2) 6.29(7)
O2 .3325(2) -.0023(2) .1454(2) 5.98(6)
C1 .4620(3) .2489(3) .1311(2) 3.30(7)
C2 .4302(3) .3833(3) .2052(2) 3.16(6)
C3 .4336(3) .4807(3) .1614(3) 4.01(7)
C4 .4033(3) .6023(3) .2330(3) 4.57(8)
C5 .3709(3) .6322(3) .3527(3) 4.52(9)
C6 .3680(3) .5355(3) .3965(3) 4.12(8)
C7 .3969(3) .4143(3) .3244(3) 3.59(7)
C8 .3410(5) .7655(4) .4331(4) 7.2(1)
C9 .5842(3) .2558(3) .0871(3) 3.93(7)
C10 .6990(3) .3089(3) .2024(3) 4.04(7)
C11 .8206(3) .3565(3) .1839(3) 3.87(7)
C12 .8394(3) .3270(3) .0599(3) 4.45(8)
C13 .9556(3) .3721(3) .0496(3) 5.29(9)
C14 1.0496(3) .4468(4) .1613(4) 5.9(1)
C15 1.0309(4) .4765(4) .2847(4) 6.0(1)
C16 .9163(3) .4309(3) .2971(3) 5.01(9)
C17 .3539(3) .1514(3) .0137(3) 3.45(7)
C18 .3260(3) .1828(3) -.1045(3) 3.38(7)
C19 .3765(3) .1163(3) -.2115(3) 4.13(9)
C20 .3545(3) .1452(3) -.3201(3) 4.73(8)
C21 .2843(3) .2410(3) -.3247(3) 4.55(8)
C22 .2318(3) .3049(3) -.2181(3) 4.38(8)
C23 .2517(3) .2756(3) -.1108(3) 4.07(8)
C24 .2661(4) .2779(4) -.4386(3) 6.5(1)
C25 .2345(5) .1365(3) .0600(3) 3.63(7)
C26 .2452(3) .0554(3) .1376(3) 3.94(7)
C27 .1420(3) .0462(3) .2023(3) 3.60(7)
C28 .0470(3) .1206(3) .2114(3) 4.39(8)
C29 -.0440(3) .1082(4) .2758(3) 5.32(9)
C30 -.0407(3) .0195(3) .3295(3) 5.38(9)
C31 .0529(4) -.0555(3) .3201(3) 5.72(9)
C32 .1450(4) -.0432(3) .2571(3) 5.03(9)
H1 0.478(4) 0.209(4) 0.191(4) 4.0
H3 0.457(4) 0.459(4) 0.069(4) 4.0
H4 0.408(4) 0.671(4) 0.193(4) 4.0
H6 0.360(4) 0.555(4) 0.487(4) 4.0
H7 0.401(4) 0.355(4) 0.370(4) 4.0
H8 0.362(4) 0.832(4) 0.413(4) 4.0
H8' 0.421(4) 0.809(4) 0.523(4) 4.0
H8" 0.251(4) 0.764(4) 0.431(4) 4.0
H9' 0.592(4) 0.163(4) 0.025(4) 4.0
H9 0.577(4) 0.309(4) 0.032(4) 4.0
H12 0.776(4) 0.269(4) -0.026(4) 4.0
H13 0.963(4) 0.344(4) -0.048(4) 4.0
H14 1.136(4) 0.477(4) 0.150(4) 4.0
H15 1.107(4) 0.540(4) 0.387(4) 4.0
H16 0.895(4) 0.450(4) 0.396(4) 4.0
H17 0.385(4) 0.062(4) -0.015(4) 4.0
H19 0.435(4) 0.044(4) -0.207(4) 4.0
H20 0.393(4) 0.084(4) -0.415(4) 4.0
H22 0.180(4) 0.375(4) -0.209(4) 4.0
H23 0.219(4) 0.331(4) -0.029(4) 4.0
H24" 0.301(4) 0.355(4) -0.420(4) 4.0
H24 0.168(4) 0.260(4) -0.491(4) 4.0
H24' 0.286(4) 0.217(4) -0.516(4) 4.0
H25' 0.213(4) 0.226(4) 0.109(4) 4.0
H25 0.152(4) 0.084(4) -0.026(4) 4.0
H28 0.037(4) 0.186(4) 0.171(4) 4.0
H29 -0.111(4) 0.162(4) 0.284(4) 4.0
H30 -0.113(4) 0.006(4) 0.374(4) 4.0
H31 0.058(4) -0.128(4) 0.359(4) 4.0
H32 0.218(4) -0.102(4) 0.250(4) 4.0

loop_
_geom_angle_atom_site_label_1
_geom_angle_atom_site_label_2
_geom_angle_atom_site_label_3
_geom_angle
_geom_angle_publ_flag
C2 C1 C9 112.1(2) yes
C2 C1 C17 114.9(2) yes
C9 C1 C17 111.0(2) yes
C1 C2 C3 123.3(3) yes
C1 C2 C7 119.5(3) yes
C3 C2 C7 117.2(3) yes
C2 C3 C4 121.0(4) yes
C3 C4 C5 121.1(4) yes
C4 C5 C6 117.9(3) yes
C4 C5 C8 121.4(4) yes
C6 C5 C8 120.7(4) yes
C5 C6 C7 120.9(3) yes
C2 C7 C6 122.0(3) yes
C1 C9 C10 112.1(2) yes
O1 C10 C9 121.9(4) yes
O1 C10 C11 119.1(2) yes
C9 C10 C11 119.0(3) yes
C10 C11 C12 122.1(2) yes
C10 C11 C16 117.5(3) yes
C12 C11 C16 120.4(3) yes
C11 C12 C13 119.3(2) yes
C12 C13 C14 120.2(3) yes
C13 C14 C15 120.5(4) yes
C14 C15 C16 120.1(3) yes
C11 C16 C15 119.5(3) yes
C1 C17 C18 114.1(3) yes
C1 C17 C25 111.0(2) yes
C18 C17 C25 111.6(2) yes
C17 C18 C19 119.2(3) yes
C17 C18 C23 122.6(3) yes
C19 C18 C23 118.2(4) yes
C18 C19 C20 120.4(3) yes
C19 C20 C21 121.6(4) yes
C20 C21 C22 117.4(3) yes
C20 C21 C24 121.9(3) yes
C22 C21 C24 120.7(3) yes
C21 C22 C23 121.3(3) yes
C18 C23 C22 121.1(3) yes
C17 C25 C26 112.6(3) yes
O2 C26 C25 121.5(3) yes
O2 C26 C27 120.3(3) yes
C25 C26 C27 118.2(3) yes
C26 C27 C28 124.0(3) yes
C26 C27 C32 116.9(4) yes
C28 C27 C32 119.1(3) yes
C27 C28 C29 120.4(4) yes
C28 C29 C30 120.2(3) yes
C29 C30 C31 119.8(4) yes
C30 C31 C32 120.6(4) yes
C27 C32 C31 119.9(3) yes

loop_
_geom_bond_atom_site_label_1
_geom_bond_atom_site_label_2
_geom_bond_distance
_geom_bond_publ_flag
O1 C10 1.216(4) yes
O2 C26 1.206(4) yes
C1 C2 1.515(4) yes
C1 C9 1.540(5) yes
C1 C17 1.555(3) yes
C2 C3 1.397(6) yes
C2 C7 1.398(4) yes
C3 C4 1.389(4) yes
C4 C5 1.401(5) yes
C5 C6 1.389(6) yes
C5 C8 1.514(6) yes
C6 C7 1.380(4) yes
C9 C10 1.510(4) yes
C10 C11 1.503(5) yes
C11 C12 1.385(5) yes
C11 C16 1.394(4) yes
C12 C13 1.400(5) yes
C13 C14 1.377(4) yes
C14 C15 1.378(6) yes
C15 C16 1.394(6) yes
C17 C18 1.521(5) yes
C17 C25 1.541(5) yes
C18 C19 1.397(4) yes
C18 C23 1.391(5) yes
C19 C20 1.396(5) yes
C20 C21 1.386(5) yes
C21 C22 1.401(5) yes
C21 C24 1.512(6) yes
C22 C23 1.385(5) yes
C25 C26 1.521(5) yes
C26 C27 1.501(5) yes
C27 C28 1.377(5) yes
C27 C32 1.401(5) yes
C28 C29 1.395(5) yes
C29 C30 1.384(6) yes
C30 C31 1.369(6) yes
C31 C32 1.393(7) yes
C1 H1 0.96(5) no
C3 H3 1.08(4) no
C4 H4 1.07(5) no
C6 H6 0.99(4) no
C7 H7 1.02(5) no
C8 H8 0.91(5) no
C8 H8' 1.12(3) no
C8 H8" 1.00(4) no
C9 H9' 1.02(4) no
C9 H9 1.04(5) no
C12 H12 1.01(3) no
C13 H13 1.05(4) no
C14 H14 1.05(4) no
C15 H15 1.20(3) no
C16 H16 1.14(4) no
C17 H17 1.03(4) no
C19 H19 1.10(4) no
C20 H20 1.20(4) no
C22 H22 0.99(4) no
C23 H23 1.04(4) no
C24 H24" 0.86(5) no
C24 H24 1.09(4) no
C24 H24' 0.96(4) no
C25 H25' 1.01(4) no
C25 H25 1.11(3) no
C28 H28 1.03(5) no
C29 H29 0.98(4) no
C30 H30 1.07(5) no
C31 H31 1.09(5) no
C32 H32 1.07(4) no
